data_1540740
loop_
_publ_author_name
'Hua, Hui-Liang'
'Zhang, Bo-Sheng'
'He, Yu-Tao'
'Qiu, Yi-Feng'
'Wu, Xin-Xing'
'Xu, Peng-Fei'
'Liang, Yong-Min'

_publ_section_title
;
 Silver-Catalyzed Oxidative Cyclization of Propargylamide-Substituted
 Indoles: Synthesis of Phosphorated Indoloazepinones Derivatives.
;
_journal_issue 2
_journal_name_full 'Organic letters'
_journal_page_first 216
_journal_page_last 219
_journal_paper_doi 10.1021/acs.orglett.5b03329
_journal_volume 18
_journal_year 2016
_chemical_formula_moiety 'C32 H27 N2 O2 P'
_chemical_formula_sum 'C32 H27 N2 O2 P'
_chemical_formula_weight 502.53
_chemical_name_systematic
;
 ? 
;
_space_group_crystal_system monoclinic
_space_group_IT_number 14
_space_group_name_Hall '-P 2ybc'
_space_group_name_H-M_alt 'P 1 21/c 1'
_symmetry_space_group_name_Hall '-P 2ybc'
_symmetry_space_group_name_H-M 'P 1 21/c 1'
_atom_sites_solution_hydrogens geom
_atom_sites_solution_primary direct
_atom_sites_solution_secondary difmap
_audit_creation_date 2015-07-01
_audit_creation_method
;
Olex2 1.2
(compiled 2014.11.28 svn.r3106 for OlexSys, GUI svn.r4959)
;
_cell_angle_alpha 90.00
_cell_angle_beta 106.794(6)
_cell_angle_gamma 90.00
_cell_formula_units_Z 4
_cell_length_a 14.0310(7)
_cell_length_b 8.9510(3)
_cell_length_c 20.9862(11)
_cell_measurement_reflns_used 1840
_cell_measurement_temperature 293.33(10)
_cell_measurement_theta_max 27.1280
_cell_measurement_theta_min 3.8930
_cell_volume 2523.3(2)
_computing_cell_refinement
;
CrysAlisPro, Agilent Technologies,
Version 1.171.37.33 (release 27-03-2014 CrysAlis171 .NET)
(compiled Mar 27 2014,17:12:48)
;
_computing_data_collection
;
CrysAlisPro, Agilent Technologies,
Version 1.171.37.33 (release 27-03-2014 CrysAlis171 .NET)
(compiled Mar 27 2014,17:12:48)
;
_computing_data_reduction
;
CrysAlisPro, Agilent Technologies,
Version 1.171.37.33 (release 27-03-2014 CrysAlis171 .NET)
(compiled Mar 27 2014,17:12:48)
;
_computing_molecular_graphics 'Olex2 (Dolomanov et al., 2009)'
_computing_publication_material 'Olex2 (Dolomanov et al., 2009)'
_computing_structure_refinement 'ShelXL (Sheldrick, 2008)'
_computing_structure_solution 'ShelXS (Sheldrick, 2008)'
_diffrn_ambient_environment air
_diffrn_ambient_temperature 293.33(10)
_diffrn_detector 'CCD plate'
_diffrn_detector_area_resol_mean 16.0733
_diffrn_detector_type Eos
_diffrn_measured_fraction_theta_full 0.997
_diffrn_measured_fraction_theta_max 0.998
_diffrn_measurement_details
;
  1 omega  -15.00   16.20   1.2000    3.0000
omega____ theta____ kappa____ phi______ frames
    -      -16.9916  -99.0000  -60.0000 26

  2 omega  -46.00   48.80   1.2000    3.0000
omega____ theta____ kappa____ phi______ frames
    -       20.5854  -19.0000   90.0000 79

  3 omega  -40.00   46.40   1.2000    3.0000
omega____ theta____ kappa____ phi______ frames
    -       20.5854  -38.0000    0.0000 72
;
_diffrn_measurement_device 'four-circle diffractometer'
_diffrn_measurement_device_type 'SuperNova, Dual, Cu at zero, Eos'
_diffrn_measurement_method '\w scans'
_diffrn_orient_matrix_UB_11 -0.0166462000
_diffrn_orient_matrix_UB_12 0.0399158000
_diffrn_orient_matrix_UB_13 0.0239794000
_diffrn_orient_matrix_UB_21 0.0382548000
_diffrn_orient_matrix_UB_22 -0.0332519000
_diffrn_orient_matrix_UB_23 0.0258525000
_diffrn_orient_matrix_UB_31 0.0323401000
_diffrn_orient_matrix_UB_32 0.0598584000
_diffrn_orient_matrix_UB_33 -0.0016388000
_diffrn_radiation_monochromator mirror
_diffrn_radiation_probe x-ray
_diffrn_radiation_type MoK\a
_diffrn_radiation_wavelength 0.71073
_diffrn_reflns_av_R_equivalents 0.0476
_diffrn_reflns_av_unetI/netI 0.0888
_diffrn_reflns_limit_h_max 17
_diffrn_reflns_limit_h_min -14
_diffrn_reflns_limit_k_max 10
_diffrn_reflns_limit_k_min -11
_diffrn_reflns_limit_l_max 25
_diffrn_reflns_limit_l_min -23
_diffrn_reflns_number 9390
_diffrn_reflns_theta_full 25.50
_diffrn_reflns_theta_max 26.02
_diffrn_reflns_theta_min 3.66
_diffrn_source 'SuperNova (Mo) X-ray Source'
_exptl_absorpt_coefficient_mu 0.143
_exptl_absorpt_correction_T_max 1.00000
_exptl_absorpt_correction_T_min 0.98073
_exptl_absorpt_correction_type multi-scan
_exptl_absorpt_process_details
;
CrysAlisPro, Agilent Technologies,
Version 1.171.37.33 (release 27-03-2014 CrysAlis171 .NET)
(compiled Mar 27 2014,17:12:48)
Empirical absorption correction using spherical harmonics,
 implemented in SCALE3 ABSPACK scaling algorithm.
;
_exptl_crystal_colour 'clear light yellow'
_exptl_crystal_colour_lustre clear
_exptl_crystal_colour_modifier light
_exptl_crystal_colour_primary yellow
_exptl_crystal_density_diffrn 1.323
_exptl_crystal_density_method 'not measured'
_exptl_crystal_description block
_exptl_crystal_F_000 1056
_exptl_crystal_size_max 0.34
_exptl_crystal_size_mid 0.33
_exptl_crystal_size_min 0.31
_refine_diff_density_max 0.313
_refine_diff_density_min -0.401
_refine_diff_density_rms 0.063
_refine_ls_extinction_method none
_refine_ls_goodness_of_fit_ref 1.053
_refine_ls_hydrogen_treatment constr
_refine_ls_matrix_type full
_refine_ls_number_parameters 336
_refine_ls_number_reflns 4954
_refine_ls_number_restraints 0
_refine_ls_restrained_S_all 1.053
_refine_ls_R_factor_all 0.0916
_refine_ls_R_factor_gt 0.0575
_refine_ls_shift/su_max 0.002
_refine_ls_shift/su_mean 0.000
_refine_ls_structure_factor_coef Fsqd
_refine_ls_weighting_details 'calc w=1/[\s^2^(Fo^2^)+(0.0434P)^2^+0.4161P] where P=(Fo^2^+2Fc^2^)/3'
_refine_ls_weighting_scheme calc
_refine_ls_wR_factor_gt 0.1134
_refine_ls_wR_factor_ref 0.1396
_reflns_number_gt 3343
_reflns_number_total 4954
_reflns_threshold_expression >2sigma(I)
_cod_data_source_file ol5b03329_si_002.cif
_cod_data_source_block huahl0701
_cod_depositor_comments 'Adding full bibliography for 1540740.cif.'
_cod_database_code 1540740
_reflns_odcompleteness_completeness 99.64
_reflns_odcompleteness_iscentric 1
_reflns_odcompleteness_theta 26.32
_olex2_refinement_description
;
1. Fixed Uiso
 At 1.2 times of:
  All C(H) groups, All C(H,H) groups
 At 1.5 times of:
  All C(H,H,H) groups
2.a Secondary CH2 refined with riding coordinates:
 C11(H11A,H11B)
2.b Aromatic/amide H refined with riding coordinates:
 C2(H2), C3(H3), C4(H4), C5(H5), C16(H16), C17(H17), C18(H18), C19(H19),
 C20(H20), C22(H22), C23(H23), C24(H24), C25(H25), C26(H26), C28(H28), C29(H29),
  C30(H30), C31(H31), C32(H32)
2.c Idealised Me refined as rotating group:
 C13(H13A,H13B,H13C), C14(H14A,H14B,H14C)
;
_olex2_date_sample_data_collection 2015-07-01
_olex2_submission_special_instructions 'No special instructions were received'

loop_
_space_group_symop_id
_space_group_symop_operation_xyz
1 'x, y, z'
2 '-x, y+1/2, -z+1/2'
3 '-x, -y, -z'
4 'x, -y-1/2, z-1/2'

loop_
_atom_site_label
_atom_site_type_symbol
_atom_site_fract_x
_atom_site_fract_y
_atom_site_fract_z
_atom_site_U_iso_or_equiv
_atom_site_adp_type
_atom_site_occupancy
_atom_site_calc_flag
_atom_site_refinement_flags_posn
P1 P 0.27055(5) 0.71038(7) 0.02103(4) 0.0225(2) Uani 1 d .
O1 O 0.23981(15) 1.09640(19) -0.19749(9) 0.0296(5) Uani 1 d .
O2 O 0.20421(14) 0.60320(19) 0.04154(10) 0.0325(5) Uani 1 d .
N1 N 0.06794(16) 1.2169(2) -0.04875(10) 0.0206(5) Uani 1 d .
N2 N 0.20565(16) 0.8886(2) -0.14640(11) 0.0229(5) Uani 1 d .
C1 C 0.0412(2) 1.3095(3) -0.10375(13) 0.0218(6) Uani 1 d .
C2 C -0.0238(2) 1.4313(3) -0.11588(15) 0.0294(7) Uani 1 d .
H2 H -0.0575 1.4597 -0.0857 0.035 Uiso 1 calc R
C3 C -0.0354(2) 1.5074(3) -0.17464(16) 0.0352(8) Uani 1 d .
H3 H -0.0779 1.5893 -0.1842 0.042 Uiso 1 calc R
C4 C 0.0151(2) 1.4644(3) -0.22046(15) 0.0322(7) Uani 1 d .
H4 H 0.0071 1.5202 -0.2590 0.039 Uiso 1 calc R
C5 C 0.0767(2) 1.3408(3) -0.20922(14) 0.0263(6) Uani 1 d .
H5 H 0.1087 1.3115 -0.2403 0.032 Uiso 1 calc R
C6 C 0.08971(19) 1.2606(3) -0.15010(13) 0.0217(6) Uani 1 d .
C7 C 0.14467(19) 1.1291(3) -0.12219(13) 0.0202(6) Uani 1 d .
C8 C 0.13155(19) 1.1060(3) -0.05990(13) 0.0191(6) Uani 1 d .
C9 C 0.18293(19) 0.9983(3) -0.00941(13) 0.0201(6) Uani 1 d .
C10 C 0.20136(19) 0.8601(3) -0.02979(13) 0.0208(6) Uani 1 d .
C11 C 0.15336(19) 0.8203(3) -0.10280(13) 0.0217(6) Uani 1 d .
H11A H 0.1535 0.7126 -0.1079 0.026 Uiso 1 calc R
H11B H 0.0846 0.8536 -0.1160 0.026 Uiso 1 calc R
C12 C 0.20175(19) 1.0388(3) -0.15714(13) 0.0215(6) Uani 1 d .
C13 C 0.2394(2) 0.7933(3) -0.19206(14) 0.0315(7) Uani 1 d .
H13A H 0.1833 0.7639 -0.2283 0.047 Uiso 1 calc GR
H13B H 0.2712 0.7060 -0.1688 0.047 Uiso 1 calc GR
H13C H 0.2858 0.8474 -0.2091 0.047 Uiso 1 calc GR
C14 C 0.0307(2) 1.2358(3) 0.00871(14) 0.0306(7) Uani 1 d .
H14A H 0.0253 1.1399 0.0278 0.046 Uiso 1 calc GR
H14B H -0.0336 1.2824 -0.0050 0.046 Uiso 1 calc GR
H14C H 0.0758 1.2975 0.0412 0.046 Uiso 1 calc GR
C15 C 0.2144(2) 1.0521(3) 0.06091(13) 0.0217(6) Uani 1 d .
C16 C 0.2623(2) 1.1900(3) 0.07531(14) 0.0273(7) Uani 1 d .
H16 H 0.2772 1.2445 0.0417 0.033 Uiso 1 calc R
C17 C 0.2877(2) 1.2457(3) 0.13967(15) 0.0354(7) Uani 1 d .
H17 H 0.3198 1.3374 0.1492 0.043 Uiso 1 calc R
C18 C 0.2653(2) 1.1653(3) 0.18965(16) 0.0383(8) Uani 1 d .
H18 H 0.2823 1.2027 0.2328 0.046 Uiso 1 calc R
C19 C 0.2179(2) 1.0294(3) 0.17543(14) 0.0335(7) Uani 1 d .
H19 H 0.2031 0.9750 0.2091 0.040 Uiso 1 calc R
C20 C 0.1921(2) 0.9736(3) 0.11139(14) 0.0267(7) Uani 1 d .
H20 H 0.1594 0.8822 0.1022 0.032 Uiso 1 calc R
C21 C 0.3646(2) 0.7857(3) 0.09094(13) 0.0259(6) Uani 1 d .
C22 C 0.4297(2) 0.9009(3) 0.08535(16) 0.0352(8) Uani 1 d .
H22 H 0.4225 0.9462 0.0444 0.042 Uiso 1 calc R
C23 C 0.5044(3) 0.9471(4) 0.14064(18) 0.0495(9) Uani 1 d .
H23 H 0.5482 1.0220 0.1364 0.059 Uiso 1 calc R
C24 C 0.5145(3) 0.8832(4) 0.20149(18) 0.0572(11) Uani 1 d .
H24 H 0.5651 0.9147 0.2383 0.069 Uiso 1 calc R
C25 C 0.4504(3) 0.7732(4) 0.20851(17) 0.0502(10) Uani 1 d .
H25 H 0.4568 0.7319 0.2502 0.060 Uiso 1 calc R
C26 C 0.3755(2) 0.7228(3) 0.15330(15) 0.0398(8) Uani 1 d .
H26 H 0.3328 0.6470 0.1582 0.048 Uiso 1 calc R
C27 C 0.3356(2) 0.6205(3) -0.03159(14) 0.0239(6) Uani 1 d .
C28 C 0.2943(2) 0.4889(3) -0.06340(15) 0.0293(7) Uani 1 d .
H28 H 0.2374 0.4492 -0.0557 0.035 Uiso 1 calc R
C29 C 0.3378(2) 0.4170(3) -0.10646(16) 0.0364(8) Uani 1 d .
H29 H 0.3094 0.3298 -0.1278 0.044 Uiso 1 calc R
C30 C 0.4223(2) 0.4733(3) -0.11796(16) 0.0397(8) Uani 1 d .
H30 H 0.4509 0.4252 -0.1472 0.048 Uiso 1 calc R
C31 C 0.4644(2) 0.6022(3) -0.08569(16) 0.0401(8) Uani 1 d .
H31 H 0.5222 0.6399 -0.0928 0.048 Uiso 1 calc R
C32 C 0.4218(2) 0.6754(3) -0.04313(15) 0.0336(7) Uani 1 d .
H32 H 0.4509 0.7623 -0.0219 0.040 Uiso 1 calc R

loop_
_atom_site_aniso_label
_atom_site_aniso_U_11
_atom_site_aniso_U_22
_atom_site_aniso_U_33
_atom_site_aniso_U_23
_atom_site_aniso_U_13
_atom_site_aniso_U_12
P1 0.0226(4) 0.0211(4) 0.0243(4) 0.0028(3) 0.0077(3) 0.0029(3)
O1 0.0327(12) 0.0338(11) 0.0258(11) 0.0010(9) 0.0141(10) -0.0004(9)
O2 0.0318(12) 0.0282(10) 0.0412(13) 0.0098(9) 0.0164(10) 0.0012(9)
N1 0.0239(12) 0.0204(11) 0.0182(12) -0.0022(10) 0.0070(10) 0.0022(9)
N2 0.0265(13) 0.0236(11) 0.0200(12) -0.0026(10) 0.0091(10) 0.0027(10)
C1 0.0217(14) 0.0191(13) 0.0214(15) 0.0004(12) 0.0012(12) -0.0022(11)
C2 0.0289(16) 0.0242(14) 0.0334(17) 0.0006(13) 0.0065(14) 0.0028(13)
C3 0.0325(17) 0.0251(15) 0.043(2) 0.0044(14) 0.0022(15) 0.0100(13)
C4 0.0318(17) 0.0269(15) 0.0310(17) 0.0064(14) -0.0018(14) 0.0012(13)
C5 0.0269(15) 0.0278(14) 0.0220(15) 0.0018(12) 0.0035(13) -0.0010(13)
C6 0.0192(14) 0.0212(13) 0.0221(15) -0.0009(12) 0.0017(12) -0.0015(11)
C7 0.0203(14) 0.0174(12) 0.0231(15) -0.0001(11) 0.0066(12) 0.0006(11)
C8 0.0190(14) 0.0179(12) 0.0193(14) -0.0007(11) 0.0036(12) 0.0002(11)
C9 0.0170(13) 0.0224(13) 0.0212(15) 0.0031(11) 0.0061(12) -0.0007(11)
C10 0.0194(14) 0.0206(13) 0.0233(15) 0.0005(12) 0.0077(12) 0.0002(11)
C11 0.0217(14) 0.0196(13) 0.0227(15) -0.0011(12) 0.0048(12) 0.0028(11)
C12 0.0208(14) 0.0236(14) 0.0184(14) 0.0007(12) 0.0028(12) 0.0020(12)
C13 0.0417(19) 0.0289(15) 0.0273(16) -0.0043(13) 0.0151(15) 0.0072(14)
C14 0.0313(17) 0.0352(15) 0.0290(17) -0.0028(14) 0.0144(14) 0.0074(14)
C15 0.0237(15) 0.0219(13) 0.0198(14) 0.0016(12) 0.0069(12) 0.0054(12)
C16 0.0304(16) 0.0278(14) 0.0236(15) 0.0000(13) 0.0074(13) -0.0012(13)
C17 0.0372(18) 0.0328(15) 0.0330(18) -0.0101(15) 0.0049(15) -0.0035(14)
C18 0.047(2) 0.0431(18) 0.0236(17) -0.0112(15) 0.0086(15) 0.0043(16)
C19 0.0453(19) 0.0374(16) 0.0219(16) 0.0054(14) 0.0159(15) 0.0106(15)
C20 0.0307(16) 0.0237(14) 0.0282(16) 0.0012(13) 0.0126(14) 0.0058(13)
C21 0.0280(16) 0.0264(14) 0.0212(15) -0.0001(12) 0.0039(13) 0.0101(13)
C22 0.0335(18) 0.0346(16) 0.0330(18) -0.0060(14) 0.0025(15) 0.0063(14)
C23 0.041(2) 0.0443(19) 0.050(2) -0.0151(18) -0.0069(18) 0.0064(16)
C24 0.056(2) 0.056(2) 0.039(2) -0.0209(19) -0.0185(19) 0.025(2)
C25 0.061(2) 0.057(2) 0.0263(19) -0.0023(17) 0.0021(18) 0.030(2)
C26 0.046(2) 0.0450(18) 0.0284(18) 0.0031(15) 0.0100(16) 0.0187(16)
C27 0.0232(15) 0.0229(13) 0.0237(15) 0.0020(12) 0.0038(12) 0.0037(12)
C28 0.0259(16) 0.0248(14) 0.0359(18) -0.0015(13) 0.0069(14) 0.0004(13)
C29 0.0380(19) 0.0278(15) 0.0394(19) -0.0101(15) 0.0050(16) 0.0010(14)
C30 0.0350(18) 0.0452(18) 0.039(2) -0.0100(16) 0.0116(16) 0.0122(16)
C31 0.0279(17) 0.0516(19) 0.045(2) -0.0090(17) 0.0166(16) -0.0021(15)
C32 0.0277(16) 0.0352(16) 0.0391(19) -0.0108(15) 0.0114(15) -0.0023(14)

loop_
_atom_type_symbol
_atom_type_description
_atom_type_scat_dispersion_real
_atom_type_scat_dispersion_imag
_atom_type_scat_source
C C 0.0033 0.0016 'International Tables Vol C Tables 4.2.6.8 and 6.1.1.4'
H H 0.0000 0.0000 'International Tables Vol C Tables 4.2.6.8 and 6.1.1.4'
N N 0.0061 0.0033 'International Tables Vol C Tables 4.2.6.8 and 6.1.1.4'
O O 0.0106 0.0060 'International Tables Vol C Tables 4.2.6.8 and 6.1.1.4'
P P 0.1023 0.0942 'International Tables Vol C Tables 4.2.6.8 and 6.1.1.4'

loop_
_geom_angle_atom_site_label_1
_geom_angle_atom_site_label_2
_geom_angle_atom_site_label_3
_geom_angle
O2 P1 C10 112.02(12)
O2 P1 C21 112.34(13)
O2 P1 C27 110.99(11)
C10 P1 C27 104.39(12)
C21 P1 C10 110.21(12)
C21 P1 C27 106.47(13)
C1 N1 C8 108.6(2)
C1 N1 C14 123.1(2)
C8 N1 C14 128.3(2)
C12 N2 C11 120.9(2)
C12 N2 C13 118.2(2)
C13 N2 C11 118.9(2)
N1 C1 C2 128.8(2)
N1 C1 C6 108.8(2)
C2 C1 C6 122.5(2)
C1 C2 H2 121.6
C3 C2 C1 116.9(3)
C3 C2 H2 121.6
C2 C3 H3 119.2
C2 C3 C4 121.7(3)
C4 C3 H3 119.2
C3 C4 H4 119.4
C5 C4 C3 121.1(3)
C5 C4 H4 119.4
C4 C5 H5 120.7
C4 C5 C6 118.5(3)
C6 C5 H5 120.7
C1 C6 C7 106.4(2)
C5 C6 C1 119.2(2)
C5 C6 C7 134.4(3)
C6 C7 C12 123.5(2)
C8 C7 C6 107.7(2)
C8 C7 C12 128.8(2)
N1 C8 C9 123.5(2)
C7 C8 N1 108.5(2)
C7 C8 C9 127.6(2)
C8 C9 C15 116.6(2)
C10 C9 C8 118.2(2)
C10 C9 C15 125.2(2)
C9 C10 P1 127.4(2)
C9 C10 C11 117.4(2)
C11 C10 P1 115.08(17)
N2 C11 C10 112.0(2)
N2 C11 H11A 109.2
N2 C11 H11B 109.2
C10 C11 H11A 109.2
C10 C11 H11B 109.2
H11A C11 H11B 107.9
O1 C12 N2 121.3(2)
O1 C12 C7 121.1(2)
N2 C12 C7 117.4(2)
N2 C13 H13A 109.5
N2 C13 H13B 109.5
N2 C13 H13C 109.5
H13A C13 H13B 109.5
H13A C13 H13C 109.5
H13B C13 H13C 109.5
N1 C14 H14A 109.5
N1 C14 H14B 109.5
N1 C14 H14C 109.5
H14A C14 H14B 109.5
H14A C14 H14C 109.5
H14B C14 H14C 109.5
C16 C15 C9 119.1(2)
C20 C15 C9 121.8(2)
C20 C15 C16 119.1(2)
C15 C16 H16 120.0
C17 C16 C15 120.1(3)
C17 C16 H16 120.0
C16 C17 H17 120.0
C18 C17 C16 120.1(3)
C18 C17 H17 120.0
C17 C18 H18 120.1
C19 C18 C17 119.8(3)
C19 C18 H18 120.1
C18 C19 H19 119.8
C18 C19 C20 120.3(3)
C20 C19 H19 119.8
C15 C20 C19 120.6(3)
C15 C20 H20 119.7
C19 C20 H20 119.7
C22 C21 P1 123.3(2)
C26 C21 P1 118.1(2)
C26 C21 C22 118.6(3)
C21 C22 H22 119.9
C23 C22 C21 120.2(3)
C23 C22 H22 119.9
C22 C23 H23 119.8
C24 C23 C22 120.4(4)
C24 C23 H23 119.8
C23 C24 H24 119.8
C23 C24 C25 120.5(3)
C25 C24 H24 119.8
C24 C25 H25 119.9
C24 C25 C26 120.2(3)
C26 C25 H25 119.9
C21 C26 C25 120.1(3)
C21 C26 H26 119.9
C25 C26 H26 119.9
C28 C27 P1 117.0(2)
C32 C27 P1 124.5(2)
C32 C27 C28 118.5(3)
C27 C28 H28 119.9
C29 C28 C27 120.3(3)
C29 C28 H28 119.8
C28 C29 H29 119.7
C30 C29 C28 120.6(3)
C30 C29 H29 119.7
C29 C30 H30 120.3
C29 C30 C31 119.3(3)
C31 C30 H30 120.3
C30 C31 H31 119.6
C32 C31 C30 120.8(3)
C32 C31 H31 119.6
C27 C32 H32 119.8
C31 C32 C27 120.5(3)
C31 C32 H32 119.8

loop_
_geom_bond_atom_site_label_1
_geom_bond_atom_site_label_2
_geom_bond_distance
P1 O2 1.4844(18)
P1 C10 1.811(3)
P1 C21 1.797(3)
P1 C27 1.812(3)
O1 C12 1.237(3)
N1 C1 1.382(3)
N1 C8 1.399(3)
N1 C14 1.456(3)
N2 C11 1.462(3)
N2 C12 1.362(3)
N2 C13 1.460(3)
C1 C2 1.396(4)
C1 C6 1.408(4)
C2 H2 0.9300
C2 C3 1.376(4)
C3 H3 0.9300
C3 C4 1.404(4)
C4 H4 0.9300
C4 C5 1.382(4)
C5 H5 0.9300
C5 C6 1.399(3)
C6 C7 1.437(3)
C7 C8 1.387(3)
C7 C12 1.474(3)
C8 C9 1.460(3)
C9 C10 1.357(3)
C9 C15 1.493(4)
C10 C11 1.527(3)
C11 H11A 0.9700
C11 H11B 0.9700
C13 H13A 0.9600
C13 H13B 0.9600
C13 H13C 0.9600
C14 H14A 0.9600
C14 H14B 0.9600
C14 H14C 0.9600
C15 C16 1.396(4)
C15 C20 1.381(3)
C16 H16 0.9300
C16 C17 1.386(4)
C17 H17 0.9300
C17 C18 1.381(4)
C18 H18 0.9300
C18 C19 1.377(4)
C19 H19 0.9300
C19 C20 1.381(4)
C20 H20 0.9300
C21 C22 1.404(4)
C21 C26 1.392(4)
C22 H22 0.9300
C22 C23 1.383(4)
C23 H23 0.9300
C23 C24 1.369(5)
C24 H24 0.9300
C24 C25 1.370(5)
C25 H25 0.9300
C25 C26 1.395(5)
C26 H26 0.9300
C27 C28 1.395(4)
C27 C32 1.390(4)
C28 H28 0.9300
C28 C29 1.385(4)
C29 H29 0.9300
C29 C30 1.372(4)
C30 H30 0.9300
C30 C31 1.381(4)
C31 H31 0.9300
C31 C32 1.376(4)
C32 H32 0.9300

loop_
_geom_torsion_atom_site_label_1
_geom_torsion_atom_site_label_2
_geom_torsion_atom_site_label_3
_geom_torsion_atom_site_label_4
_geom_torsion
P1 C10 C11 N2 -106.5(2)
P1 C21 C22 C23 -176.0(2)
P1 C21 C26 C25 177.2(2)
P1 C27 C28 C29 177.5(2)
P1 C27 C32 C31 -177.8(2)
O2 P1 C10 C9 96.0(2)
O2 P1 C10 C11 -79.7(2)
O2 P1 C21 C22 -173.0(2)
O2 P1 C21 C26 9.3(3)
O2 P1 C27 C28 20.7(3)
O2 P1 C27 C32 -160.7(2)
N1 C1 C2 C3 178.4(3)
N1 C1 C6 C5 -177.8(2)
N1 C1 C6 C7 2.4(3)
N1 C8 C9 C10 148.6(2)
N1 C8 C9 C15 -33.6(3)
C1 N1 C8 C7 -0.1(3)
C1 N1 C8 C9 173.2(2)
C1 C2 C3 C4 0.3(4)
C1 C6 C7 C8 -2.4(3)
C1 C6 C7 C12 176.6(2)
C2 C1 C6 C5 3.2(4)
C2 C1 C6 C7 -176.6(2)
C2 C3 C4 C5 1.9(4)
C3 C4 C5 C6 -1.6(4)
C4 C5 C6 C1 -0.9(4)
C4 C5 C6 C7 178.8(3)
C5 C6 C7 C8 177.8(3)
C5 C6 C7 C12 -3.1(5)
C6 C1 C2 C3 -2.9(4)
C6 C7 C8 N1 1.5(3)
C6 C7 C8 C9 -171.3(2)
C6 C7 C12 O1 30.0(4)
C6 C7 C12 N2 -146.0(2)
C7 C8 C9 C10 -39.6(4)
C7 C8 C9 C15 138.3(3)
C8 N1 C1 C2 177.4(3)
C8 N1 C1 C6 -1.5(3)
C8 C7 C12 O1 -151.2(3)
C8 C7 C12 N2 32.8(4)
C8 C9 C10 P1 175.49(19)
C8 C9 C10 C11 -8.9(3)
C8 C9 C15 C16 -46.5(3)
C8 C9 C15 C20 129.6(3)
C9 C10 C11 N2 77.3(3)
C9 C15 C16 C17 176.8(2)
C9 C15 C20 C19 -176.9(2)
C10 P1 C21 C22 -47.3(3)
C10 P1 C21 C26 135.0(2)
C10 P1 C27 C28 -100.2(2)
C10 P1 C27 C32 78.5(3)
C10 C9 C15 C16 131.1(3)
C10 C9 C15 C20 -52.8(4)
C11 N2 C12 O1 -174.9(2)
C11 N2 C12 C7 1.2(4)
C12 N2 C11 C10 -70.0(3)
C12 C7 C8 N1 -177.4(2)
C12 C7 C8 C9 9.7(4)
C13 N2 C11 C10 126.4(2)
C13 N2 C12 O1 -11.2(4)
C13 N2 C12 C7 164.9(2)
C14 N1 C1 C2 -0.9(4)
C14 N1 C1 C6 -179.8(2)
C14 N1 C8 C7 178.1(2)
C14 N1 C8 C9 -8.6(4)
C15 C9 C10 P1 -2.1(4)
C15 C9 C10 C11 173.5(2)
C15 C16 C17 C18 -0.2(4)
C16 C15 C20 C19 -0.8(4)
C16 C17 C18 C19 0.1(5)
C17 C18 C19 C20 -0.3(5)
C18 C19 C20 C15 0.7(4)
C20 C15 C16 C17 0.6(4)
C21 P1 C10 C9 -29.8(3)
C21 P1 C10 C11 154.49(18)
C21 P1 C27 C28 143.2(2)
C21 P1 C27 C32 -38.1(3)
C21 C22 C23 C24 -1.3(5)
C22 C21 C26 C25 -0.6(4)
C22 C23 C24 C25 -0.3(5)
C23 C24 C25 C26 1.4(5)
C24 C25 C26 C21 -1.0(5)
C26 C21 C22 C23 1.7(4)
C27 P1 C10 C9 -143.8(2)
C27 P1 C10 C11 40.5(2)
C27 P1 C21 C22 65.3(2)
C27 P1 C21 C26 -112.4(2)
C27 C28 C29 C30 0.6(4)
C28 C27 C32 C31 0.8(4)
C28 C29 C30 C31 0.5(5)
C29 C30 C31 C32 -1.0(5)
C30 C31 C32 C27 0.3(5)
C32 C27 C28 C29 -1.3(4)
